data_4078274
loop_
_publ_author_name
'M\"uller, Bernd H.'
'Peulecke, Normen'
'Spannenberg, Anke'
'Rosenthal, Uwe'
'Al-Hazmi, Mohammed H.'
'Schmidt, Roland'
'W\"ohl, Anina'
'M\"uller, Wolfgang'

_publ_section_title
;
 Synthesis and Reactions of the Homoleptic Chromium(II) Bis-amide
 [Ph2PN(iPr)P(Ph)N(iPr)&#x2212;]2Cr with Relevance to a Selective
 Catalytic Ethene Trimerization System to 1-Hexene
;
_journal_issue 9
_journal_name_full Organometallics
_journal_page_first 3695
_journal_paper_doi 10.1021/om300186a
_journal_volume 31
_journal_year 2012
_chemical_formula_sum 'C62 H74 Cr N4 P4'
_chemical_formula_weight 1051.13
_chemical_name_systematic
; 
 ? 
;
_space_group_IT_number 14
_symmetry_cell_setting monoclinic
_symmetry_space_group_name_Hall '-P 2yn'
_symmetry_space_group_name_H-M 'P 1 21/n 1'
_atom_sites_solution_hydrogens geom
_atom_sites_solution_primary direct
_atom_sites_solution_secondary difmap
_audit_creation_method SHELXL-97
_cell_angle_alpha 90.00
_cell_angle_beta 101.691(2)
_cell_angle_gamma 90.00
_cell_formula_units_Z 4
_cell_length_a 19.9603(5)
_cell_length_b 11.7532(2)
_cell_length_c 24.2643(6)
_cell_measurement_reflns_used 5800
_cell_measurement_temperature 150(2)
_cell_measurement_theta_max 27.82
_cell_measurement_theta_min 1.69
_cell_volume 5574.3(2)
_computing_cell_refinement X-AREA
_computing_data_collection 'X-AREA (Stoe & Cie, 2005)'
_computing_data_reduction X-AREA
_computing_structure_refinement 'SHELXL-97 (Sheldrick, 2008)'
_computing_structure_solution 'SIR2004 (Burla, 2005)'
_diffrn_ambient_temperature 150(2)
_diffrn_measured_fraction_theta_full 0.995
_diffrn_measured_fraction_theta_max 0.995
_diffrn_measurement_device_type 'STOE IPDS II'
_diffrn_measurement_method \w
_diffrn_radiation_monochromator graphite
_diffrn_radiation_source 'fine-focus sealed tube'
_diffrn_radiation_type MoK\a
_diffrn_radiation_wavelength 0.71073
_diffrn_reflns_av_R_equivalents 0.0696
_diffrn_reflns_av_sigmaI/netI 0.0817
_diffrn_reflns_limit_h_max 26
_diffrn_reflns_limit_h_min -26
_diffrn_reflns_limit_k_max 15
_diffrn_reflns_limit_k_min -15
_diffrn_reflns_limit_l_max 31
_diffrn_reflns_limit_l_min -31
_diffrn_reflns_number 92286
_diffrn_reflns_theta_full 27.93
_diffrn_reflns_theta_max 27.93
_diffrn_reflns_theta_min 2.02
_exptl_absorpt_coefficient_mu 0.363
_exptl_absorpt_correction_T_max 0.9799
_exptl_absorpt_correction_T_min 0.8995
_exptl_absorpt_correction_type numerical
_exptl_absorpt_process_details 'X-SHAPE and X-RED32 (Stoe & Cie, 2005)'
_exptl_crystal_colour brown
_exptl_crystal_density_diffrn 1.253
_exptl_crystal_density_method 'not measured'
_exptl_crystal_description prism
_exptl_crystal_F_000 2232
_exptl_crystal_size_max 0.40
_exptl_crystal_size_mid 0.25
_exptl_crystal_size_min 0.15
_refine_diff_density_max 0.644
_refine_diff_density_min -0.501
_refine_diff_density_rms 0.064
_refine_ls_extinction_method none
_refine_ls_goodness_of_fit_ref 0.832
_refine_ls_hydrogen_treatment constr
_refine_ls_matrix_type full
_refine_ls_number_parameters 588
_refine_ls_number_reflns 13316
_refine_ls_number_restraints 33
_refine_ls_restrained_S_all 0.836
_refine_ls_R_factor_all 0.0809
_refine_ls_R_factor_gt 0.0444
_refine_ls_shift/su_max 0.001
_refine_ls_shift/su_mean 0.000
_refine_ls_structure_factor_coef Fsqd
_refine_ls_weighting_details 'calc w=1/[\s^2^(Fo^2^)+(0.0584P)^2^+0.0000P] where P=(Fo^2^+2Fc^2^)/3'
_refine_ls_weighting_scheme calc
_refine_ls_wR_factor_gt 0.0998
_refine_ls_wR_factor_ref 0.1069
_reflns_number_gt 8137
_reflns_number_total 13316
_reflns_threshold_expression >2sigma(I)
_cod_data_source_file om300186a_si_001.cif
_cod_data_source_block compound_3
_cod_original_sg_symbol_H-M 'P 21/n'
_cod_database_code 4078274

loop_
_symmetry_equiv_pos_as_xyz
'x, y, z'
'-x+1/2, y+1/2, -z+1/2'
'-x, -y, -z'
'x-1/2, -y-1/2, z-1/2'

loop_
_atom_site_label
_atom_site_type_symbol
_atom_site_fract_x
_atom_site_fract_y
_atom_site_fract_z
_atom_site_U_iso_or_equiv
_atom_site_adp_type
_atom_site_occupancy
_atom_site_symmetry_multiplicity
_atom_site_calc_flag
_atom_site_refinement_flags
_atom_site_disorder_assembly
_atom_site_disorder_group
C49A C 0.66609(17) -0.0453(3) 0.97192(17) 0.0626(9) Uiso 0.655(3) 1 d PGDU A 1
C50A C 0.59548(18) -0.0312(2) 0.96004(17) 0.0653(9) Uiso 0.655(3) 1 d PGU A 1
H50A H 0.5764 0.0430 0.9547 0.078 Uiso 0.655(3) 1 calc PR A 1
C51A C 0.55287(13) -0.1257(3) 0.95591(17) 0.0653(10) Uiso 0.655(3) 1 d PGU A 1
H51A H 0.5046 -0.1161 0.9478 0.078 Uiso 0.655(3) 1 calc PR A 1
C52A C 0.58086(17) -0.2342(3) 0.96366(16) 0.0616(10) Uiso 0.655(3) 1 d PGU A 1
H52A H 0.5517 -0.2988 0.9608 0.074 Uiso 0.655(3) 1 calc PR A 1
C53A C 0.65147(18) -0.2483(2) 0.97554(16) 0.0663(11) Uiso 0.655(3) 1 d PGU A 1
H53A H 0.6706 -0.3225 0.9808 0.080 Uiso 0.655(3) 1 calc PR A 1
C54A C 0.69409(13) -0.1538(3) 0.97967(16) 0.0617(10) Uiso 0.655(3) 1 d PGU A 1
H54A H 0.7423 -0.1634 0.9878 0.074 Uiso 0.655(3) 1 calc PR A 1
C55A C 0.7102(3) 0.0590(4) 0.9750(3) 0.0868(16) Uiso 0.655(3) 1 d PDU A 1
H55A H 0.7585 0.0366 0.9837 0.130 Uiso 0.655(3) 1 calc PR A 1
H55B H 0.7007 0.1096 1.0046 0.130 Uiso 0.655(3) 1 calc PR A 1
H55C H 0.7003 0.0987 0.9388 0.130 Uiso 0.655(3) 1 calc PR A 1
C49B C 0.6241(4) 0.0844(5) 0.9944(3) 0.0673(13) Uiso 0.345(3) 1 d PGDU A 2
C50B C 0.6873(3) 0.0315(6) 0.9988(3) 0.0661(12) Uiso 0.345(3) 1 d PGU A 2
H50B H 0.7280 0.0710 1.0151 0.079 Uiso 0.345(3) 1 calc PR A 2
C51B C 0.6908(3) -0.0791(6) 0.9793(3) 0.0613(11) Uiso 0.345(3) 1 d PGU A 2
H51B H 0.7339 -0.1152 0.9823 0.074 Uiso 0.345(3) 1 calc PR A 2
C52B C 0.6312(3) -0.1368(5) 0.9554(3) 0.0639(9) Uiso 0.345(3) 1 d PGU A 2
H52B H 0.6336 -0.2124 0.9421 0.077 Uiso 0.345(3) 1 calc PR A 2
C53B C 0.5680(3) -0.0839(6) 0.9510(3) 0.0640(11) Uiso 0.345(3) 1 d PGU A 2
H53B H 0.5273 -0.1233 0.9347 0.077 Uiso 0.345(3) 1 calc PR A 2
C54B C 0.5645(3) 0.0267(6) 0.9705(3) 0.0663(13) Uiso 0.345(3) 1 d PGU A 2
H54B H 0.5213 0.0629 0.9675 0.080 Uiso 0.345(3) 1 calc PR A 2
C55B C 0.6177(7) 0.2010(6) 1.0178(6) 0.087(3) Uiso 0.345(3) 1 d PDU A 2
H55D H 0.5695 0.2241 1.0098 0.131 Uiso 0.345(3) 1 calc PR A 2
H55E H 0.6444 0.2551 1.0003 0.131 Uiso 0.345(3) 1 calc PR A 2
H55F H 0.6349 0.2002 1.0586 0.131 Uiso 0.345(3) 1 calc PR A 2
C56A C 0.6625(3) 0.4286(5) 1.0573(2) 0.083(2) Uiso 0.574(8) 1 d PGD B 1
C57A C 0.6056(3) 0.4657(4) 1.0186(2) 0.085(2) Uiso 0.574(8) 1 d PG B 1
H57A H 0.5989 0.5447 1.0111 0.103 Uiso 0.574(8) 1 calc PR B 1
C58A C 0.5585(3) 0.3873(5) 0.9907(2) 0.083(2) Uiso 0.574(8) 1 d PG B 1
H58A H 0.5196 0.4127 0.9642 0.100 Uiso 0.574(8) 1 calc PR B 1
C59A C 0.5683(3) 0.2717(5) 1.0017(3) 0.092(3) Uiso 0.574(8) 1 d PG B 1
H59A H 0.5361 0.2182 0.9826 0.111 Uiso 0.574(8) 1 calc PR B 1
C60A C 0.6252(3) 0.2346(5) 1.0404(3) 0.106(3) Uiso 0.574(8) 1 d PG B 1
H60A H 0.6318 0.1556 1.0479 0.127 Uiso 0.574(8) 1 calc PR B 1
C61A C 0.6723(3) 0.3130(6) 1.0683(2) 0.085(2) Uiso 0.574(8) 1 d PG B 1
H61A H 0.7112 0.2876 1.0948 0.102 Uiso 0.574(8) 1 calc PR B 1
C62A C 0.7153(4) 0.5080(9) 1.0894(4) 0.117(3) Uiso 0.574(8) 1 d PDU B 1
H62A H 0.7505 0.4639 1.1146 0.176 Uiso 0.574(8) 1 calc PR B 1
H62B H 0.6934 0.5606 1.1117 0.176 Uiso 0.574(8) 1 calc PR B 1
H62C H 0.7365 0.5512 1.0630 0.176 Uiso 0.574(8) 1 calc PR B 1
C56B C 0.6760(3) 0.4910(7) 1.0464(3) 0.079(3) Uiso 0.426(8) 1 d PG B 3
C57B C 0.6852(3) 0.3810(8) 1.0677(3) 0.087(3) Uiso 0.426(8) 1 d PG B 3
H57B H 0.7231 0.3639 1.0970 0.104 Uiso 0.426(8) 1 calc PR B 3
C58B C 0.6387(4) 0.2961(6) 1.0461(3) 0.086(3) Uiso 0.426(8) 1 d PG B 3
H58B H 0.6450 0.2210 1.0606 0.103 Uiso 0.426(8) 1 calc PR B 3
C59B C 0.5832(3) 0.3212(6) 1.0032(3) 0.077(3) Uiso 0.426(8) 1 d PG B 3
H59B H 0.5515 0.2631 0.9884 0.093 Uiso 0.426(8) 1 calc PR B 3
C60B C 0.5740(3) 0.4311(6) 0.9819(3) 0.073(3) Uiso 0.426(8) 1 d PG B 3
H60B H 0.5361 0.4483 0.9526 0.088 Uiso 0.426(8) 1 calc PR B 3
C61B C 0.6204(4) 0.5160(5) 1.0035(3) 0.084(3) Uiso 0.426(8) 1 d PG B 3
H61B H 0.6142 0.5912 0.9890 0.101 Uiso 0.426(8) 1 calc PR B 3
C62B C 0.7223(8) 0.5880(14) 1.0657(6) 0.123(4) Uiso 0.426(8) 1 d PU B 3
H62D H 0.7046 0.6567 1.0448 0.185 Uiso 0.426(8) 1 calc PR B 3
H62E H 0.7681 0.5710 1.0590 0.185 Uiso 0.426(8) 1 calc PR B 3
H62F H 0.7249 0.6004 1.1060 0.185 Uiso 0.426(8) 1 calc PR B 3
C1 C 0.41719(13) 0.1982(2) 0.54637(9) 0.0296(5) Uani 1 1 d . . .
H1 H 0.4460 0.1282 0.5544 0.036 Uiso 1 1 calc R . .
C2 C 0.45470(15) 0.2780(3) 0.51376(11) 0.0408(7) Uani 1 1 d . . .
H2A H 0.4281 0.3480 0.5047 0.061 Uiso 1 1 calc R . .
H2B H 0.4606 0.2409 0.4789 0.061 Uiso 1 1 calc R . .
H2C H 0.4997 0.2966 0.5367 0.061 Uiso 1 1 calc R . .
C3 C 0.34952(15) 0.1612(3) 0.50951(11) 0.0449(7) Uani 1 1 d . . .
H3A H 0.3260 0.1088 0.5306 0.067 Uiso 1 1 calc R . .
H3B H 0.3583 0.1229 0.4758 0.067 Uiso 1 1 calc R . .
H3C H 0.3207 0.2282 0.4984 0.067 Uiso 1 1 calc R . .
C4 C 0.31378(12) 0.3090(2) 0.66141(10) 0.0292(5) Uani 1 1 d . . .
C5 C 0.26191(16) 0.3782(3) 0.67358(14) 0.0474(8) Uani 1 1 d . . .
H5 H 0.2490 0.4446 0.6516 0.057 Uiso 1 1 calc R . .
C6 C 0.22887(18) 0.3527(3) 0.71679(15) 0.0566(9) Uani 1 1 d . . .
H6 H 0.1933 0.4006 0.7240 0.068 Uiso 1 1 calc R . .
C7 C 0.24766(17) 0.2574(3) 0.74960(14) 0.0508(8) Uani 1 1 d . . .
H7 H 0.2263 0.2413 0.7804 0.061 Uiso 1 1 calc R . .
C8 C 0.29697(15) 0.1862(3) 0.73773(13) 0.0447(7) Uani 1 1 d . . .
H8 H 0.3094 0.1198 0.7597 0.054 Uiso 1 1 calc R . .
C9 C 0.32900(13) 0.2112(2) 0.69334(11) 0.0332(6) Uani 1 1 d . . .
H9 H 0.3622 0.1599 0.6847 0.040 Uiso 1 1 calc R . .
C10 C 0.39308(13) 0.5791(2) 0.61078(10) 0.0288(5) Uani 1 1 d . . .
H10 H 0.4263 0.6311 0.6350 0.035 Uiso 1 1 calc R . .
C11 C 0.40808(15) 0.5831(2) 0.55168(10) 0.0362(6) Uani 1 1 d . . .
H11A H 0.4557 0.5609 0.5531 0.054 Uiso 1 1 calc R . .
H11B H 0.4006 0.6605 0.5367 0.054 Uiso 1 1 calc R . .
H11C H 0.3776 0.5303 0.5273 0.054 Uiso 1 1 calc R . .
C12 C 0.32178(14) 0.6227(2) 0.61134(12) 0.0359(6) Uani 1 1 d . . .
H12A H 0.2879 0.5737 0.5876 0.054 Uiso 1 1 calc R . .
H12B H 0.3171 0.7006 0.5968 0.054 Uiso 1 1 calc R . .
H12C H 0.3141 0.6217 0.6500 0.054 Uiso 1 1 calc R . .
C13 C 0.54710(12) 0.4998(2) 0.66101(9) 0.0253(5) Uani 1 1 d . . .
C14 C 0.56243(13) 0.6148(2) 0.67140(10) 0.0312(5) Uani 1 1 d . . .
H14 H 0.5363 0.6586 0.6923 0.037 Uiso 1 1 calc R . .
C15 C 0.61567(14) 0.6652(2) 0.65125(11) 0.0367(6) Uani 1 1 d . . .
H15 H 0.6256 0.7435 0.6583 0.044 Uiso 1 1 calc R . .
C16 C 0.65377(14) 0.6026(2) 0.62135(12) 0.0379(6) Uani 1 1 d . . .
H16 H 0.6899 0.6378 0.6075 0.046 Uiso 1 1 calc R . .
C17 C 0.64003(13) 0.4884(2) 0.61120(11) 0.0359(6) Uani 1 1 d . . .
H17 H 0.6669 0.4450 0.5907 0.043 Uiso 1 1 calc R . .
C18 C 0.58729(13) 0.4375(2) 0.63081(10) 0.0289(5) Uani 1 1 d . . .
H18 H 0.5781 0.3590 0.6237 0.035 Uiso 1 1 calc R . .
C19 C 0.46981(13) 0.5004(2) 0.74783(9) 0.0294(5) Uani 1 1 d . . .
C20 C 0.52864(14) 0.5226(2) 0.78832(10) 0.0324(6) Uani 1 1 d . . .
H20 H 0.5724 0.5075 0.7803 0.039 Uiso 1 1 calc R . .
C21 C 0.52345(17) 0.5666(3) 0.84011(11) 0.0453(7) Uani 1 1 d . . .
H21 H 0.5637 0.5820 0.8675 0.054 Uiso 1 1 calc R . .
C22 C 0.46034(19) 0.5882(3) 0.85220(13) 0.0588(9) Uani 1 1 d . . .
H22 H 0.4569 0.6185 0.8878 0.071 Uiso 1 1 calc R . .
C23 C 0.40230(19) 0.5659(4) 0.81260(13) 0.0641(10) Uani 1 1 d . . .
H23 H 0.3587 0.5807 0.8210 0.077 Uiso 1 1 calc R . .
C24 C 0.40669(16) 0.5221(3) 0.76043(11) 0.0466(8) Uani 1 1 d . . .
H24 H 0.3662 0.5071 0.7333 0.056 Uiso 1 1 calc R . .
C25 C 0.42848(13) -0.0297(2) 0.63901(10) 0.0293(5) Uani 1 1 d . . .
H25 H 0.3899 0.0207 0.6209 0.035 Uiso 1 1 calc R . .
C26 C 0.40364(15) -0.0963(2) 0.68515(12) 0.0389(6) Uani 1 1 d . . .
H26A H 0.4385 -0.1518 0.7017 0.058 Uiso 1 1 calc R . .
H26B H 0.3611 -0.1361 0.6689 0.058 Uiso 1 1 calc R . .
H26C H 0.3954 -0.0436 0.7144 0.058 Uiso 1 1 calc R . .
C27 C 0.44226(15) -0.1107(2) 0.59351(11) 0.0368(6) Uani 1 1 d . . .
H27A H 0.4567 -0.0670 0.5635 0.055 Uiso 1 1 calc R . .
H27B H 0.4004 -0.1530 0.5778 0.055 Uiso 1 1 calc R . .
H27C H 0.4785 -0.1642 0.6099 0.055 Uiso 1 1 calc R . .
C28 C 0.62054(13) 0.0755(2) 0.66240(10) 0.0275(5) Uani 1 1 d . . .
C29 C 0.60792(15) 0.0948(2) 0.60460(11) 0.0371(6) Uani 1 1 d . . .
H29 H 0.5664 0.0685 0.5818 0.045 Uiso 1 1 calc R . .
C30 C 0.65465(16) 0.1515(3) 0.57976(13) 0.0462(7) Uani 1 1 d . . .
H30 H 0.6448 0.1639 0.5403 0.055 Uiso 1 1 calc R . .
C31 C 0.71521(16) 0.1899(3) 0.61163(13) 0.0464(7) Uani 1 1 d . . .
H31 H 0.7472 0.2290 0.5944 0.056 Uiso 1 1 calc R . .
C32 C 0.72904(15) 0.1713(3) 0.66896(13) 0.0427(7) Uani 1 1 d . . .
H32 H 0.7708 0.1976 0.6914 0.051 Uiso 1 1 calc R . .
C33 C 0.68227(13) 0.1145(2) 0.69392(11) 0.0326(6) Uani 1 1 d . . .
H33 H 0.6925 0.1020 0.7334 0.039 Uiso 1 1 calc R . .
C34 C 0.60669(13) -0.0363(2) 0.81004(10) 0.0285(5) Uani 1 1 d . . .
H34 H 0.5917 -0.0057 0.8440 0.034 Uiso 1 1 calc R . .
C35 C 0.58382(15) -0.1604(2) 0.80370(12) 0.0404(6) Uani 1 1 d . . .
H35A H 0.5337 -0.1640 0.7957 0.061 Uiso 1 1 calc R . .
H35B H 0.6020 -0.2015 0.8387 0.061 Uiso 1 1 calc R . .
H35C H 0.6010 -0.1953 0.7726 0.061 Uiso 1 1 calc R . .
C36 C 0.68409(14) -0.0293(3) 0.82152(11) 0.0392(6) Uani 1 1 d . . .
H36A H 0.7009 -0.0618 0.7897 0.059 Uiso 1 1 calc R . .
H36B H 0.7031 -0.0720 0.8558 0.059 Uiso 1 1 calc R . .
H36C H 0.6983 0.0505 0.8265 0.059 Uiso 1 1 calc R . .
C37 C 0.61248(12) 0.2506(2) 0.80887(9) 0.0243(5) Uani 1 1 d . . .
C38 C 0.63036(13) 0.2528(2) 0.86733(10) 0.0339(6) Uani 1 1 d . . .
H38 H 0.6047 0.2096 0.8889 0.041 Uiso 1 1 calc R . .
C39 C 0.68532(14) 0.3174(3) 0.89437(11) 0.0415(7) Uani 1 1 d . . .
H39 H 0.6969 0.3189 0.9343 0.050 Uiso 1 1 calc R . .
C40 C 0.72323(14) 0.3795(3) 0.86333(12) 0.0423(7) Uani 1 1 d . . .
H40 H 0.7611 0.4233 0.8819 0.051 Uiso 1 1 calc R . .
C41 C 0.70628(15) 0.3781(2) 0.80562(12) 0.0407(7) Uani 1 1 d . . .
H41 H 0.7325 0.4208 0.7843 0.049 Uiso 1 1 calc R . .
C42 C 0.65104(13) 0.3145(2) 0.77852(10) 0.0316(6) Uani 1 1 d . . .
H42 H 0.6393 0.3146 0.7386 0.038 Uiso 1 1 calc R . .
C43 C 0.48400(12) 0.1531(2) 0.81782(9) 0.0260(5) Uani 1 1 d . . .
C44 C 0.45513(13) 0.0495(2) 0.82830(10) 0.0333(6) Uani 1 1 d . . .
H44 H 0.4673 -0.0180 0.8112 0.040 Uiso 1 1 calc R . .
C45 C 0.40866(14) 0.0447(3) 0.86359(12) 0.0436(7) Uani 1 1 d . . .
H45 H 0.3896 -0.0264 0.8710 0.052 Uiso 1 1 calc R . .
C46 C 0.38982(15) 0.1422(3) 0.88798(11) 0.0464(8) Uani 1 1 d . . .
H46 H 0.3583 0.1383 0.9124 0.056 Uiso 1 1 calc R . .
C47 C 0.41691(15) 0.2456(3) 0.87684(12) 0.0439(7) Uani 1 1 d . . .
H47 H 0.4033 0.3131 0.8931 0.053 Uiso 1 1 calc R . .
C48 C 0.46364(13) 0.2518(2) 0.84221(11) 0.0337(6) Uani 1 1 d . . .
H48 H 0.4821 0.3233 0.8349 0.040 Uiso 1 1 calc R . .
Cr1 Cr 0.478548(19) 0.21458(3) 0.672836(14) 0.02084(9) Uani 1 1 d . . .
N1 N 0.40987(10) 0.24514(17) 0.60174(8) 0.0246(4) Uani 1 1 d . . .
N2 N 0.40404(10) 0.46322(17) 0.63515(8) 0.0249(4) Uani 1 1 d . . .
N3 N 0.48725(10) 0.04564(16) 0.66112(8) 0.0248(4) Uani 1 1 d . . .
N4 N 0.57324(10) 0.03424(17) 0.76130(8) 0.0241(4) Uani 1 1 d . . .
P1 P 0.35398(3) 0.34934(5) 0.60191(2) 0.02465(13) Uani 1 1 d . . .
P2 P 0.47502(3) 0.42803(5) 0.68201(2) 0.02300(13) Uani 1 1 d . . .
P3 P 0.56019(3) -0.01508(5) 0.69151(2) 0.02461(13) Uani 1 1 d . . .
P4 P 0.54272(3) 0.16506(5) 0.76915(2) 0.02206(13) Uani 1 1 d . . .

loop_
_atom_site_aniso_label
_atom_site_aniso_U_11
_atom_site_aniso_U_22
_atom_site_aniso_U_33
_atom_site_aniso_U_23
_atom_site_aniso_U_13
_atom_site_aniso_U_12
C1 0.0345(14) 0.0300(14) 0.0228(11) -0.0035(9) 0.0020(10) 0.0032(11)
C2 0.0492(17) 0.0449(17) 0.0296(13) 0.0003(12) 0.0111(12) -0.0017(14)
C3 0.0454(17) 0.0513(19) 0.0341(14) -0.0115(13) -0.0014(12) -0.0068(14)
C4 0.0268(12) 0.0264(14) 0.0344(13) 0.0001(10) 0.0064(10) -0.0016(10)
C5 0.0442(17) 0.0366(17) 0.069(2) 0.0143(14) 0.0289(15) 0.0112(13)
C6 0.059(2) 0.0428(19) 0.082(2) 0.0073(17) 0.0452(18) 0.0105(16)
C7 0.056(2) 0.051(2) 0.0553(18) 0.0066(15) 0.0345(16) -0.0018(15)
C8 0.0433(17) 0.0439(18) 0.0501(16) 0.0149(14) 0.0173(13) 0.0033(14)
C9 0.0295(13) 0.0294(14) 0.0417(14) 0.0047(11) 0.0099(11) 0.0016(11)
C10 0.0333(14) 0.0188(12) 0.0322(12) 0.0007(10) 0.0023(10) 0.0023(10)
C11 0.0490(17) 0.0270(14) 0.0335(13) 0.0065(11) 0.0107(12) 0.0044(12)
C12 0.0359(15) 0.0264(14) 0.0442(15) 0.0008(11) 0.0052(12) 0.0060(11)
C13 0.0252(12) 0.0233(13) 0.0256(11) 0.0016(9) 0.0009(9) -0.0019(10)
C14 0.0332(14) 0.0245(13) 0.0346(13) -0.0013(10) 0.0039(11) 0.0006(11)
C15 0.0355(14) 0.0259(14) 0.0457(15) 0.0045(12) 0.0011(12) -0.0043(12)
C16 0.0290(14) 0.0403(16) 0.0448(15) 0.0126(12) 0.0080(11) -0.0024(12)
C17 0.0309(14) 0.0430(17) 0.0353(13) 0.0009(12) 0.0102(11) 0.0029(12)
C18 0.0322(14) 0.0264(13) 0.0271(12) -0.0013(10) 0.0033(10) -0.0001(10)
C19 0.0395(14) 0.0252(13) 0.0235(11) -0.0013(9) 0.0065(10) 0.0026(11)
C20 0.0419(15) 0.0247(13) 0.0298(12) -0.0036(10) 0.0053(11) -0.0020(11)
C21 0.060(2) 0.0403(17) 0.0328(14) -0.0076(12) 0.0030(13) -0.0038(15)
C22 0.073(2) 0.072(2) 0.0320(15) -0.0156(15) 0.0114(15) 0.0138(19)
C23 0.056(2) 0.100(3) 0.0401(17) -0.0108(18) 0.0169(15) 0.023(2)
C24 0.0418(17) 0.068(2) 0.0297(13) -0.0058(14) 0.0068(12) 0.0114(15)
C25 0.0311(13) 0.0225(13) 0.0329(12) -0.0043(10) 0.0032(10) -0.0025(10)
C26 0.0409(16) 0.0347(16) 0.0418(15) -0.0021(12) 0.0099(12) -0.0110(12)
C27 0.0450(16) 0.0283(14) 0.0350(13) -0.0075(11) 0.0029(12) -0.0074(12)
C28 0.0314(13) 0.0240(13) 0.0294(12) -0.0005(10) 0.0114(10) 0.0058(10)
C29 0.0388(16) 0.0412(16) 0.0331(13) 0.0038(11) 0.0113(11) 0.0037(12)
C30 0.0545(19) 0.0486(19) 0.0413(15) 0.0118(14) 0.0237(14) 0.0067(15)
C31 0.0509(18) 0.0382(17) 0.0590(19) 0.0062(14) 0.0317(15) -0.0028(14)
C32 0.0368(15) 0.0346(15) 0.0596(18) -0.0036(14) 0.0167(13) -0.0047(13)
C33 0.0345(14) 0.0282(14) 0.0369(13) -0.0018(11) 0.0115(11) -0.0012(11)
C34 0.0316(14) 0.0273(13) 0.0259(11) 0.0046(10) 0.0041(10) 0.0045(10)
C35 0.0486(17) 0.0291(15) 0.0413(15) 0.0103(12) 0.0036(12) 0.0027(13)
C36 0.0365(15) 0.0415(16) 0.0372(14) 0.0078(12) 0.0013(11) 0.0100(13)
C37 0.0244(12) 0.0224(12) 0.0259(11) -0.0014(9) 0.0043(9) 0.0029(9)
C38 0.0312(14) 0.0419(16) 0.0275(12) -0.0003(10) 0.0030(10) -0.0039(11)
C39 0.0375(15) 0.0515(18) 0.0308(13) -0.0065(12) -0.0043(11) -0.0043(14)
C40 0.0309(15) 0.0419(17) 0.0501(16) -0.0109(13) -0.0015(12) -0.0105(12)
C41 0.0399(16) 0.0378(16) 0.0458(16) -0.0035(13) 0.0119(13) -0.0119(13)
C42 0.0361(14) 0.0292(14) 0.0302(12) -0.0012(10) 0.0084(10) -0.0027(11)
C43 0.0240(12) 0.0332(14) 0.0199(10) 0.0015(9) 0.0026(9) 0.0006(10)
C44 0.0293(14) 0.0376(16) 0.0330(13) 0.0050(11) 0.0063(10) -0.0015(11)
C45 0.0313(15) 0.054(2) 0.0448(16) 0.0145(14) 0.0069(12) -0.0046(13)
C46 0.0343(15) 0.075(2) 0.0333(14) 0.0066(14) 0.0155(12) 0.0020(15)
C47 0.0413(17) 0.057(2) 0.0368(15) -0.0095(13) 0.0160(13) 0.0054(14)
C48 0.0321(14) 0.0377(15) 0.0326(13) -0.0028(11) 0.0099(11) 0.0015(11)
Cr1 0.02377(19) 0.01763(18) 0.02006(17) -0.00095(14) 0.00195(13) -0.00029(15)
N1 0.0270(11) 0.0249(11) 0.0208(9) -0.0021(7) 0.0023(8) 0.0013(8)
N2 0.0273(11) 0.0217(10) 0.0258(9) 0.0024(8) 0.0054(8) 0.0005(8)
N3 0.0288(11) 0.0176(10) 0.0268(10) -0.0032(8) 0.0031(8) -0.0015(8)
N4 0.0262(10) 0.0222(10) 0.0236(9) 0.0014(8) 0.0044(8) 0.0021(8)
P1 0.0245(3) 0.0234(3) 0.0247(3) 0.0015(2) 0.0019(2) 0.0008(2)
P2 0.0265(3) 0.0199(3) 0.0222(3) -0.0008(2) 0.0039(2) -0.0003(2)
P3 0.0280(3) 0.0200(3) 0.0261(3) -0.0006(2) 0.0060(2) 0.0017(2)
P4 0.0236(3) 0.0215(3) 0.0209(3) -0.0003(2) 0.0042(2) 0.0006(2)

loop_
_atom_type_symbol
_atom_type_description
_atom_type_scat_dispersion_real
_atom_type_scat_dispersion_imag
_atom_type_scat_source
C C 0.0033 0.0016 'International Tables Vol C Tables 4.2.6.8 and 6.1.1.4'
H H 0.0000 0.0000 'International Tables Vol C Tables 4.2.6.8 and 6.1.1.4'
N N 0.0061 0.0033 'International Tables Vol C Tables 4.2.6.8 and 6.1.1.4'
P P 0.1023 0.0942 'International Tables Vol C Tables 4.2.6.8 and 6.1.1.4'
Cr Cr 0.3209 0.6236 'International Tables Vol C Tables 4.2.6.8 and 6.1.1.4'

loop_
_geom_angle_atom_site_label_1
_geom_angle_atom_site_label_2
_geom_angle_atom_site_label_3
_geom_angle
C50A C49A C54A 120.0
C50A C49A C55A 118.3(4)
C54A C49A C55A 121.7(4)
C51A C50A C49A 120.0
C50A C51A C52A 120.0
C51A C52A C53A 120.0
C54A C53A C52A 120.0
C53A C54A C49A 120.0
C50B C49B C54B 120.0
C50B C49B C55B 121.7(7)
C54B C49B C55B 118.2(7)
C49B C50B C51B 120.0
C52B C51B C50B 120.0
C51B C52B C53B 120.0
C54B C53B C52B 120.0
C53B C54B C49B 120.0
C57A C56A C61A 120.0
C57A C56A C62A 123.2(6)
C61A C56A C62A 116.8(6)
C56A C57A C58A 120.0
C59A C58A C57A 120.0
C60A C59A C58A 120.0
C59A C60A C61A 120.0
C60A C61A C56A 120.0
C57B C56B C61B 120.0
C57B C56B C62B 124.8(8)
C61B C56B C62B 115.2(8)
C58B C57B C56B 120.0
C59B C58B C57B 120.0
C58B C59B C60B 120.0
C61B C60B C59B 120.0
C60B C61B C56B 120.0
N1 C1 C2 113.0(2)
N1 C1 C3 113.5(2)
C2 C1 C3 110.0(2)
C9 C4 C5 117.0(2)
C9 C4 P1 124.65(19)
C5 C4 P1 118.3(2)
C6 C5 C4 121.6(3)
C5 C6 C7 119.9(3)
C8 C7 C6 119.9(3)
C7 C8 C9 119.8(3)
C4 C9 C8 121.7(3)
N2 C10 C12 111.7(2)
N2 C10 C11 111.2(2)
C12 C10 C11 111.2(2)
C14 C13 C18 118.3(2)
C14 C13 P2 123.53(19)
C18 C13 P2 118.15(18)
C15 C14 C13 120.3(2)
C16 C15 C14 120.3(3)
C15 C16 C17 120.4(3)
C18 C17 C16 119.9(3)
C17 C18 C13 120.9(2)
C24 C19 C20 119.1(2)
C24 C19 P2 119.7(2)
C20 C19 P2 120.9(2)
C21 C20 C19 120.2(3)
C22 C21 C20 120.3(3)
C23 C22 C21 119.7(3)
C22 C23 C24 120.7(3)
C19 C24 C23 120.1(3)
N3 C25 C27 112.9(2)
N3 C25 C26 113.0(2)
C27 C25 C26 110.1(2)
C33 C28 C29 117.4(2)
C33 C28 P3 123.55(18)
C29 C28 P3 118.6(2)
C30 C29 C28 121.2(3)
C31 C30 C29 120.6(3)
C30 C31 C32 119.3(3)
C31 C32 C33 120.2(3)
C32 C33 C28 121.3(3)
N4 C34 C36 113.1(2)
N4 C34 C35 112.1(2)
C36 C34 C35 110.1(2)
C42 C37 C38 118.4(2)
C42 C37 P4 117.59(18)
C38 C37 P4 124.01(19)
C39 C38 C37 120.6(2)
C40 C39 C38 120.0(2)
C41 C40 C39 120.1(3)
C40 C41 C42 120.0(3)
C41 C42 C37 121.0(2)
C44 C43 C48 118.8(2)
C44 C43 P4 121.87(19)
C48 C43 P4 119.22(19)
C45 C44 C43 120.1(3)
C46 C45 C44 120.5(3)
C45 C46 C47 119.8(3)
C48 C47 C46 120.4(3)
C47 C48 C43 120.3(3)
N1 Cr1 N3 96.79(8)
N1 Cr1 P4 168.10(6)
N3 Cr1 P4 81.95(6)
N1 Cr1 P2 82.61(6)
N3 Cr1 P2 175.04(6)
P4 Cr1 P2 99.65(2)
C1 N1 P1 117.77(15)
C1 N1 Cr1 122.37(15)
P1 N1 Cr1 118.24(10)
C10 N2 P2 122.16(16)
C10 N2 P1 119.36(15)
P2 N2 P1 116.40(11)
C25 N3 P3 117.68(16)
C25 N3 Cr1 123.70(15)
P3 N3 Cr1 117.04(10)
C34 N4 P4 122.36(15)
C34 N4 P3 122.47(16)
P4 N4 P3 115.14(11)
N1 P1 N2 104.04(10)
N1 P1 C4 102.19(11)
N2 P1 C4 97.62(10)
N2 P2 C13 107.54(10)
N2 P2 C19 106.69(11)
C13 P2 C19 102.46(11)
N2 P2 Cr1 102.72(7)
C13 P2 Cr1 113.41(8)
C19 P2 Cr1 123.15(8)
N3 P3 N4 103.42(9)
N3 P3 C28 99.42(11)
N4 P3 C28 101.35(10)
N4 P4 C37 107.97(10)
N4 P4 C43 107.30(11)
C37 P4 C43 102.78(11)
N4 P4 Cr1 103.68(7)
C37 P4 Cr1 123.91(8)
C43 P4 Cr1 110.36(7)

loop_
_geom_bond_atom_site_label_1
_geom_bond_atom_site_label_2
_geom_bond_distance
C49A C50A 1.3900
C49A C54A 1.3900
C49A C55A 1.502(2)
C50A C51A 1.3900
C51A C52A 1.3900
C52A C53A 1.3900
C53A C54A 1.3900
C49B C50B 1.3900
C49B C54B 1.3900
C49B C55B 1.499(2)
C50B C51B 1.3900
C51B C52B 1.3900
C52B C53B 1.3900
C53B C54B 1.3900
C56A C57A 1.3900
C56A C61A 1.3900
C56A C62A 1.503(2)
C57A C58A 1.3900
C58A C59A 1.3900
C59A C60A 1.3900
C60A C61A 1.3900
C56B C57B 1.3900
C56B C61B 1.3900
C56B C62B 1.483(16)
C57B C58B 1.3900
C58B C59B 1.3900
C59B C60B 1.3900
C60B C61B 1.3900
C1 N1 1.487(3)
C1 C2 1.519(4)
C1 C3 1.524(4)
C4 C9 1.385(4)
C4 C5 1.395(4)
C4 P1 1.850(3)
C5 C6 1.380(4)
C6 C7 1.382(5)
C7 C8 1.366(4)
C8 C9 1.391(4)
C10 N2 1.483(3)
C10 C12 1.515(4)
C10 C11 1.524(3)
C13 C14 1.397(3)
C13 C18 1.398(3)
C13 P2 1.827(2)
C14 C15 1.389(4)
C15 C16 1.367(4)
C16 C17 1.383(4)
C17 C18 1.377(4)
C19 C24 1.379(4)
C19 C20 1.394(3)
C19 P2 1.831(2)
C20 C21 1.382(4)
C21 C22 1.374(5)
C22 C23 1.372(5)
C23 C24 1.385(4)
C25 N3 1.481(3)
C25 C27 1.525(3)
C25 C26 1.529(4)
C28 C33 1.390(4)
C28 C29 1.392(3)
C28 P3 1.852(3)
C29 C30 1.380(4)
C30 C31 1.373(4)
C31 C32 1.380(4)
C32 C33 1.383(4)
C34 N4 1.488(3)
C34 C36 1.516(4)
C34 C35 1.527(4)
C37 C42 1.389(3)
C37 C38 1.391(3)
C37 P4 1.826(2)
C38 C39 1.385(4)
C39 C40 1.380(4)
C40 C41 1.372(4)
C41 C42 1.383(4)
C43 C44 1.392(4)
C43 C48 1.399(3)
C43 P4 1.830(2)
C44 C45 1.385(4)
C45 C46 1.376(4)
C46 C47 1.379(4)
C47 C48 1.378(4)
Cr1 N1 2.0063(19)
Cr1 N3 2.0182(19)
Cr1 P4 2.4955(7)
Cr1 P2 2.5208(7)
N1 P1 1.657(2)
N2 P2 1.679(2)
N2 P1 1.765(2)
N3 P3 1.655(2)
N4 P4 1.679(2)
N4 P3 1.7586(19)
